data_7032502
loop_
_publ_author_name
'Pop, Alexandra'
'Wang, Lingfang'
'Dorcet, Vincent'
'Roisnel, Thierry'
'Carpentier, Jean-Fran\,cois'
'Silvestru, Anca'
'Sarazin, Yann'

_publ_section_title
;
 On the coordination chemistry of organochalcogenolates R(NMe2)^E(-) and
 R(NMe2)^E^O(-) (E = S, Se) onto lead(ii) and lighter divalent tetrel
 elements.
;
_journal_issue 43
_journal_name_full 'Dalton transactions (Cambridge, England : 2003)'
_journal_page_first 16459
_journal_page_last 16474
_journal_paper_doi 10.1039/c4dt02252a
_journal_volume 43
_journal_year 2014
_chemical_compound_source 'synthesis as described'
_chemical_formula_moiety 'C49 H24 B2 F30 N2 O1 Se1'
_chemical_formula_sum 'C49 H24 B2 F30 N2 O Se'
_chemical_formula_weight 1327.28
_chemical_name_systematic
;
 ?
;
_space_group_IT_number 14
_symmetry_cell_setting monoclinic
_symmetry_Int_Tables_number 14
_symmetry_space_group_name_Hall '-P 2ybc'
_symmetry_space_group_name_H-M 'P 1 21/c 1'
_atom_sites_solution_hydrogens geom
_atom_sites_solution_primary direct
_atom_sites_solution_secondary difmap
_cell_angle_alpha 90
_cell_angle_beta 105.7030(10)
_cell_angle_gamma 90
_cell_formula_units_Z 4
_cell_length_a 16.5296(6)
_cell_length_b 15.9662(6)
_cell_length_c 20.9740(7)
_cell_measurement_reflns_used 2127
_cell_measurement_temperature 150(2)
_cell_measurement_theta_max 20.02
_cell_measurement_theta_min 2.67
_cell_measurement_wavelength 0.71073
_cell_volume 5328.8(3)
_computing_cell_refinement 'Bruker APEX2 (Bruker, 2006)'
_computing_data_collection 'Bruker APEX2 (Bruker, 2006)'
_computing_data_reduction 'Bruker APEX2 (Bruker, 2006)'
_computing_molecular_graphics 'Ortep-3 for Windows (Farrugia, 1997)'
_computing_publication_material
;
           WinGX publication routines (Farrugia, 2012),
           CRYSCAL (T. Roisnel, local program)
;
_computing_structure_refinement 'SHELXL-97 (Sheldrick, 1997)'
_computing_structure_solution 'SIR97 (Altomare et al., 1999)'
_diffrn_ambient_temperature 150(2)
_diffrn_detector 'CCD plate'
_diffrn_measured_fraction_theta_full 0.964
_diffrn_measured_fraction_theta_max 0.939
_diffrn_measurement_device_type 'APEXII, Bruker-AXS'
_diffrn_measurement_method 'CCD rotation images, thin slices'
_diffrn_radiation_monochromator graphite
_diffrn_radiation_probe x-ray
_diffrn_radiation_type MoK\a
_diffrn_radiation_wavelength 0.71073
_diffrn_reflns_av_R_equivalents 0.0785
_diffrn_reflns_av_unetI/netI 0.1554
_diffrn_reflns_limit_h_max 21
_diffrn_reflns_limit_h_min -18
_diffrn_reflns_limit_k_max 20
_diffrn_reflns_limit_k_min -20
_diffrn_reflns_limit_l_max 23
_diffrn_reflns_limit_l_min -25
_diffrn_reflns_number 28791
_diffrn_reflns_theta_full 25
_diffrn_reflns_theta_max 27.49
_diffrn_reflns_theta_min 2.96
_exptl_absorpt_coefficient_mu 0.850
_exptl_absorpt_correction_T_max 0.967
_exptl_absorpt_correction_T_min 0.821
_exptl_absorpt_correction_type multi-scan
_exptl_absorpt_process_details
;
  [Sheldrick, G.M. (2002). SADABS Bruker AXS Inc., Madison, Wisconsin, USA]
;
_exptl_crystal_colour colourless
_exptl_crystal_density_diffrn 1.654
_exptl_crystal_density_method 'not measured'
_exptl_crystal_description prism
_exptl_crystal_F_000 2616
_exptl_crystal_size_max 0.1
_exptl_crystal_size_mid 0.05
_exptl_crystal_size_min 0.04
_platon_squeeze_details
;
;
_refine_diff_density_max 0.678
_refine_diff_density_min -0.449
_refine_diff_density_rms 0.087
_refine_ls_extinction_method none
_refine_ls_goodness_of_fit_ref 0.886
_refine_ls_hydrogen_treatment constr
_refine_ls_matrix_type full
_refine_ls_number_parameters 766
_refine_ls_number_reflns 11484
_refine_ls_number_restraints 12
_refine_ls_restrained_S_all 0.886
_refine_ls_R_factor_all 0.1592
_refine_ls_R_factor_gt 0.0646
_refine_ls_shift/su_max 0.001
_refine_ls_shift/su_mean 0
_refine_ls_structure_factor_coef Fsqd
_refine_ls_weighting_details 'calc w=1/[\s^2^(Fo^2^)+(0.0697P)^2^+0.0000P] where P=(Fo^2^+2Fc^2^)/3'
_refine_ls_weighting_scheme calc
_refine_ls_wR_factor_gt 0.138
_refine_ls_wR_factor_ref 0.167
_reflns_number_gt 4875
_reflns_number_total 11484
_reflns_threshold_expression >2sigma(I)
_cod_data_source_file c4dt02252a2.cif
_cod_data_source_block {RSeOHH}{H2N{BX3}2}
_cod_depositor_comments 'Adding full bibliography for 7032488--7032503.cif.'
_cod_original_sg_symbol_H-M 'P 21/c'
_cod_database_code 7032502

loop_
_symmetry_equiv_pos_as_xyz
'x, y, z'
'-x, y+1/2, -z+1/2'
'-x, -y, -z'
'x, -y-1/2, z-1/2'

loop_
_atom_site_label
_atom_site_type_symbol
_atom_site_fract_x
_atom_site_fract_y
_atom_site_fract_z
_atom_site_U_iso_or_equiv
_atom_site_adp_type
_atom_site_occupancy
_atom_site_symmetry_multiplicity
_atom_site_calc_flag
_atom_site_refinement_flags
_atom_site_disorder_assembly
_atom_site_disorder_group
C12 C 0.4650(4) 0.2538(4) 0.6863(3) 0.0501(16) Uani 1 1 d . . .
H12A H 0.4339 0.2809 0.715 0.06 Uiso 1 1 calc R A 1
H12B H 0.4234 0.2272 0.6488 0.06 Uiso 1 1 calc R A 1
N13 N 0.5218(3) 0.1883(3) 0.7249(2) 0.0412(11) Uani 1 1 d . B .
H13 H 0.5677 0.2156 0.7527 0.049 Uiso 1 1 calc R . .
C14 C 0.5546(4) 0.1278(4) 0.6848(3) 0.075(2) Uani 1 1 d . . .
H14A H 0.5829 0.1581 0.6564 0.112 Uiso 1 1 calc R B .
H14B H 0.5079 0.0951 0.6573 0.112 Uiso 1 1 calc R . .
H14C H 0.5947 0.0902 0.7142 0.112 Uiso 1 1 calc R . .
C15 C 0.4785(4) 0.1418(3) 0.7678(3) 0.0503(16) Uani 1 1 d . . .
H15A H 0.4665 0.1802 0.8006 0.075 Uiso 1 1 calc R B .
H15B H 0.5148 0.0964 0.7907 0.075 Uiso 1 1 calc R . .
H15C H 0.4257 0.1183 0.7405 0.075 Uiso 1 1 calc R . .
Se1 Se 0.55399(4) 0.39351(3) 0.79144(3) 0.04357(19) Uani 1 1 d . . .
C1 C 0.6733(3) 0.3784(3) 0.8363(3) 0.0387(14) Uani 1 1 d . B .
H1A H 0.7065 0.3966 0.8059 0.046 Uiso 1 1 calc R . .
H1B H 0.6882 0.4156 0.8754 0.046 Uiso 1 1 calc R . .
C2 C 0.6991(3) 0.2897(3) 0.8587(3) 0.0378(13) Uani 1 1 d . . .
O3 O 0.6750(2) 0.2341(2) 0.80154(18) 0.0429(10) Uani 1 1 d . B .
H3 H 0.7162 0.2269 0.786 0.064 Uiso 1 1 calc R . .
C4 C 0.6522(4) 0.2568(3) 0.9068(3) 0.0468(15) Uani 1 1 d . B .
H4A H 0.5918 0.2555 0.8848 0.07 Uiso 1 1 calc R . .
H4B H 0.6628 0.2937 0.9455 0.07 Uiso 1 1 calc R . .
H4C H 0.6718 0.2001 0.9209 0.07 Uiso 1 1 calc R . .
C5 C 0.7938(4) 0.2867(4) 0.8891(3) 0.0631(18) Uani 1 1 d . B .
H5A H 0.8103 0.23 0.9056 0.095 Uiso 1 1 calc R . .
H5B H 0.8097 0.3266 0.9259 0.095 Uiso 1 1 calc R . .
H5C H 0.8225 0.3014 0.8554 0.095 Uiso 1 1 calc R . .
C6A C 0.5571(4) 0.3839(4) 0.7012(3) 0.0505(16) Uani 0.406(13) 1 d PD B 1
C7A C 0.6128(18) 0.4344(15) 0.6792(10) 0.071(3) Uani 0.406(13) 1 d PD B 1
H7A H 0.6407 0.4791 0.7063 0.085 Uiso 0.406(13) 1 calc PR B 1
C8A C 0.6283(14) 0.4200(12) 0.6174(8) 0.071(3) Uani 0.406(13) 1 d PD B 1
H8A H 0.6683 0.4533 0.6039 0.085 Uiso 0.406(13) 1 calc PR B 1
C9A C 0.5852(14) 0.3570(13) 0.5761(8) 0.071(3) Uani 0.406(13) 1 d PD B 1
H9A H 0.5904 0.3516 0.5322 0.085 Uiso 0.406(13) 1 calc PR B 1
C10A C 0.5338(13) 0.3012(12) 0.5995(7) 0.071(3) Uani 0.406(13) 1 d PD B 1
H10A H 0.513 0.2519 0.5751 0.085 Uiso 0.406(13) 1 calc PR B 1
C11A C 0.5127(4) 0.3188(4) 0.6604(3) 0.0619(19) Uani 0.406(13) 1 d PD B 1
C6B C 0.5571(4) 0.3839(4) 0.7012(3) 0.0505(16) Uani 0.594(13) 1 d PD B 2
C7B C 0.5942(13) 0.4492(11) 0.6759(7) 0.071(3) Uani 0.594(13) 1 d PD B 2
H7B H 0.625 0.4911 0.7045 0.085 Uiso 0.594(13) 1 calc PR B 2
C8B C 0.5859(10) 0.4530(9) 0.6082(5) 0.071(3) Uani 0.594(13) 1 d PD B 2
H8B H 0.6129 0.4966 0.591 0.085 Uiso 0.594(13) 1 calc PR B 2
C9B C 0.5401(10) 0.3955(9) 0.5668(5) 0.071(3) Uani 0.594(13) 1 d PD B 2
H9B H 0.5341 0.3992 0.5206 0.085 Uiso 0.594(13) 1 calc PR B 2
C10B C 0.5011(10) 0.3297(9) 0.5925(5) 0.071(3) Uani 0.594(13) 1 d PD B 2
H10B H 0.4659 0.2916 0.5626 0.085 Uiso 0.594(13) 1 calc PR B 2
C11B C 0.5127(4) 0.3188(4) 0.6604(3) 0.0619(19) Uani 0.594(13) 1 d PD B 2
N20 N 0.1340(2) 0.1983(2) 0.88887(17) 0.0253(9) Uani 1 1 d . . .
H20A H 0.0763 0.1939 0.8757 0.03 Uiso 1 1 calc R . .
H20B H 0.1537 0.1445 0.8878 0.03 Uiso 1 1 calc R . .
B21 B 0.1551(4) 0.2199(3) 0.9670(3) 0.0261(13) Uani 1 1 d . . .
C21 C 0.2166(3) 0.1484(3) 1.0127(2) 0.0226(11) Uani 1 1 d . . .
C22 C 0.2452(3) 0.1597(3) 1.0815(2) 0.0283(12) Uani 1 1 d . . .
C23 C 0.2926(3) 0.1030(3) 1.1256(2) 0.0335(12) Uani 1 1 d . . .
C24 C 0.3147(3) 0.0299(3) 1.1022(3) 0.0390(14) Uani 1 1 d . . .
C25 C 0.2892(3) 0.0135(3) 1.0354(3) 0.0362(13) Uani 1 1 d . . .
C26 C 0.2422(3) 0.0711(3) 0.9937(2) 0.0283(12) Uani 1 1 d . . .
F22 F 0.22513(18) 0.23206(16) 1.10854(12) 0.0351(7) Uani 1 1 d . . .
F23 F 0.31914(19) 0.11992(19) 1.19115(14) 0.0479(8) Uani 1 1 d . . .
F24 F 0.3621(2) -0.02715(19) 1.14488(16) 0.0630(10) Uani 1 1 d . . .
F25 F 0.3106(2) -0.05928(18) 1.01183(16) 0.0568(9) Uani 1 1 d . . .
F26 F 0.21805(18) 0.04800(16) 0.92909(13) 0.0369(7) Uani 1 1 d . . .
C31 C 0.1925(3) 0.3161(3) 0.9802(2) 0.0275(12) Uani 1 1 d . . .
C32 C 0.2750(4) 0.3371(3) 1.0101(2) 0.0364(14) Uani 1 1 d . . .
C33 C 0.3039(4) 0.4186(4) 1.0194(3) 0.0452(16) Uani 1 1 d . . .
C34 C 0.2529(5) 0.4835(3) 0.9978(3) 0.0509(18) Uani 1 1 d . . .
C35 C 0.1696(5) 0.4673(3) 0.9683(3) 0.0470(17) Uani 1 1 d . . .
C36 C 0.1418(4) 0.3849(3) 0.9594(2) 0.0362(13) Uani 1 1 d . . .
F32 F 0.33403(18) 0.27737(18) 1.03191(13) 0.0392(7) Uani 1 1 d . . .
F33 F 0.3860(2) 0.4335(2) 1.04872(15) 0.0684(11) Uani 1 1 d . . .
F34 F 0.2804(3) 0.56315(19) 1.00451(16) 0.0807(13) Uani 1 1 d . . .
F35 F 0.1146(3) 0.53121(18) 0.94650(16) 0.0715(12) Uani 1 1 d . . .
F36 F 0.0586(2) 0.37420(17) 0.92914(14) 0.0469(8) Uani 1 1 d . . .
C41 C 0.0659(3) 0.2069(3) 0.9898(2) 0.0247(11) Uani 1 1 d . . .
C42 C 0.0382(3) 0.2589(3) 1.0340(2) 0.0303(12) Uani 1 1 d . . .
C43 C -0.0346(3) 0.2421(3) 1.0534(3) 0.0371(14) Uani 1 1 d . . .
C44 C -0.0817(3) 0.1746(4) 1.0297(3) 0.0402(14) Uani 1 1 d . . .
C45 C -0.0563(3) 0.1202(3) 0.9874(2) 0.0360(13) Uani 1 1 d . . .
C46 C 0.0155(3) 0.1382(3) 0.9699(2) 0.0295(12) Uani 1 1 d . . .
F42 F 0.08091(18) 0.32783(16) 1.06072(13) 0.0382(7) Uani 1 1 d . . .
F43 F -0.0564(2) 0.2938(2) 1.09720(16) 0.0574(10) Uani 1 1 d . . .
F44 F -0.1531(2) 0.1591(2) 1.04727(16) 0.0594(10) Uani 1 1 d . . .
F45 F -0.10245(19) 0.05269(18) 0.96353(15) 0.0492(8) Uani 1 1 d . . .
F46 F 0.03746(18) 0.08156(16) 0.92938(13) 0.0369(7) Uani 1 1 d . . .
B51 B 0.1572(4) 0.2446(3) 0.8264(3) 0.0257(13) Uani 1 1 d . . .
C51 C 0.1606(3) 0.1702(3) 0.7712(2) 0.0276(12) Uani 1 1 d . . .
C52 C 0.2229(3) 0.1568(3) 0.7388(2) 0.0292(12) Uani 1 1 d . . .
C53 C 0.2154(4) 0.0980(3) 0.6890(2) 0.0335(13) Uani 1 1 d . . .
C54 C 0.1459(4) 0.0509(3) 0.6681(2) 0.0375(14) Uani 1 1 d . . .
C55 C 0.0812(4) 0.0619(3) 0.6968(3) 0.0370(13) Uani 1 1 d . . .
C56 C 0.0917(3) 0.1191(3) 0.7477(2) 0.0307(12) Uani 1 1 d . . .
F52 F 0.29350(18) 0.20348(17) 0.75333(13) 0.0381(7) Uani 1 1 d . . .
F53 F 0.2801(2) 0.08969(18) 0.66060(14) 0.0505(9) Uani 1 1 d . . .
F54 F 0.1377(2) -0.00422(18) 0.61804(14) 0.0544(9) Uani 1 1 d . . .
F55 F 0.0096(2) 0.01786(18) 0.67629(14) 0.0497(8) Uani 1 1 d . . .
F56 F 0.02521(17) 0.12571(16) 0.77434(13) 0.0351(7) Uani 1 1 d . . .
C61 C 0.2488(3) 0.2914(3) 0.8546(2) 0.0295(12) Uani 1 1 d . . .
C62 C 0.3192(4) 0.2467(3) 0.8825(2) 0.0321(12) Uani 1 1 d . . .
C63 C 0.3991(4) 0.2791(4) 0.9075(2) 0.0430(15) Uani 1 1 d . . .
C64 C 0.4113(4) 0.3627(4) 0.9038(3) 0.0445(15) Uani 1 1 d . . .
C65 C 0.3442(5) 0.4118(3) 0.8774(3) 0.0497(17) Uani 1 1 d . . .
C66 C 0.2645(4) 0.3768(3) 0.8539(2) 0.0386(14) Uani 1 1 d . . .
F62 F 0.31471(17) 0.16151(18) 0.88771(13) 0.0391(7) Uani 1 1 d . . .
F63 F 0.46557(19) 0.2281(2) 0.93455(15) 0.0551(9) Uani 1 1 d . . .
F64 F 0.4880(2) 0.3973(2) 0.92970(16) 0.0704(11) Uani 1 1 d . . .
F65 F 0.3519(2) 0.4965(2) 0.87601(16) 0.0638(10) Uani 1 1 d . . .
F66 F 0.2004(2) 0.43213(17) 0.83135(14) 0.0457(8) Uani 1 1 d . . .
C71 C 0.0823(3) 0.3050(3) 0.7846(2) 0.0283(12) Uani 1 1 d . . .
C72 C 0.0939(4) 0.3476(3) 0.7289(2) 0.0339(13) Uani 1 1 d . . .
C73 C 0.0344(4) 0.3953(3) 0.6874(3) 0.0415(15) Uani 1 1 d . . .
C74 C -0.0423(4) 0.4055(3) 0.6976(3) 0.0487(16) Uani 1 1 d . . .
C75 C -0.0613(4) 0.3626(3) 0.7487(3) 0.0466(15) Uani 1 1 d . . .
C76 C 0.0018(4) 0.3128(3) 0.7903(2) 0.0348(13) Uani 1 1 d . . .
F72 F 0.1686(2) 0.34157(17) 0.71608(13) 0.0432(8) Uani 1 1 d . . .
F73 F 0.0534(2) 0.43603(19) 0.63689(15) 0.0644(10) Uani 1 1 d . . .
F74 F -0.1019(2) 0.4546(2) 0.65815(17) 0.0750(12) Uani 1 1 d . . .
F75 F -0.1374(2) 0.3693(2) 0.75938(18) 0.0669(10) Uani 1 1 d . . .
F76 F -0.02501(17) 0.27037(17) 0.83805(14) 0.0391(7) Uani 1 1 d . . .

loop_
_atom_site_aniso_label
_atom_site_aniso_U_11
_atom_site_aniso_U_22
_atom_site_aniso_U_33
_atom_site_aniso_U_23
_atom_site_aniso_U_13
_atom_site_aniso_U_12
C12 0.047(4) 0.066(4) 0.034(3) 0.014(3) 0.006(3) -0.016(3)
N13 0.035(3) 0.045(3) 0.043(3) -0.012(2) 0.009(2) -0.004(2)
C14 0.079(5) 0.083(5) 0.077(5) -0.053(4) 0.046(4) -0.025(4)
C15 0.042(4) 0.040(3) 0.069(4) 0.015(3) 0.017(3) 0.000(3)
Se1 0.0525(4) 0.0422(3) 0.0361(4) 0.0040(3) 0.0122(3) 0.0119(3)
C1 0.046(4) 0.035(3) 0.036(3) -0.004(3) 0.011(3) -0.012(3)
C2 0.035(4) 0.038(3) 0.038(3) -0.006(3) 0.006(3) 0.001(3)
O3 0.034(2) 0.044(2) 0.053(3) -0.0110(19) 0.016(2) 0.0052(18)
C4 0.069(4) 0.030(3) 0.047(4) 0.007(3) 0.025(3) 0.001(3)
C5 0.045(4) 0.066(4) 0.067(5) 0.006(4) -0.004(4) 0.003(3)
C6A 0.064(4) 0.059(4) 0.025(3) 0.008(3) 0.007(3) -0.015(3)
C7A 0.097(7) 0.079(5) 0.033(2) -0.001(3) 0.012(4) -0.040(5)
C8A 0.097(7) 0.079(5) 0.033(2) -0.001(3) 0.012(4) -0.040(5)
C9A 0.097(7) 0.079(5) 0.033(2) -0.001(3) 0.012(4) -0.040(5)
C10A 0.097(7) 0.079(5) 0.033(2) -0.001(3) 0.012(4) -0.040(5)
C11A 0.068(5) 0.085(5) 0.025(3) 0.001(3) -0.002(3) -0.039(4)
C6B 0.064(4) 0.059(4) 0.025(3) 0.008(3) 0.007(3) -0.015(3)
C7B 0.097(7) 0.079(5) 0.033(2) -0.001(3) 0.012(4) -0.040(5)
C8B 0.097(7) 0.079(5) 0.033(2) -0.001(3) 0.012(4) -0.040(5)
C9B 0.097(7) 0.079(5) 0.033(2) -0.001(3) 0.012(4) -0.040(5)
C10B 0.097(7) 0.079(5) 0.033(2) -0.001(3) 0.012(4) -0.040(5)
C11B 0.068(5) 0.085(5) 0.025(3) 0.001(3) -0.002(3) -0.039(4)
N20 0.032(3) 0.027(2) 0.014(2) -0.0007(17) 0.0023(19) -0.0037(18)
B21 0.032(4) 0.022(3) 0.024(3) -0.003(2) 0.007(3) -0.002(2)
C21 0.025(3) 0.021(2) 0.020(3) 0.001(2) 0.003(2) -0.005(2)
C22 0.028(3) 0.026(3) 0.028(3) 0.001(2) 0.002(2) -0.002(2)
C23 0.036(3) 0.041(3) 0.021(3) 0.004(3) 0.004(2) -0.002(3)
C24 0.034(3) 0.036(3) 0.042(4) 0.011(3) 0.002(3) 0.001(3)
C25 0.032(3) 0.027(3) 0.046(4) 0.004(3) 0.004(3) 0.006(2)
C26 0.027(3) 0.028(3) 0.027(3) 0.002(2) 0.004(2) -0.006(2)
F22 0.053(2) 0.0336(16) 0.0181(15) 0.0014(13) 0.0092(14) 0.0011(14)
F23 0.057(2) 0.059(2) 0.0224(17) 0.0144(15) 0.0013(15) 0.0030(17)
F24 0.069(3) 0.051(2) 0.055(2) 0.0214(18) -0.0059(19) 0.0170(18)
F25 0.066(2) 0.0310(17) 0.072(2) 0.0026(17) 0.016(2) 0.0153(16)
F26 0.045(2) 0.0301(15) 0.0322(18) -0.0067(13) 0.0054(15) 0.0008(14)
C31 0.043(3) 0.024(3) 0.011(3) -0.002(2) 0.000(2) -0.007(2)
C32 0.060(4) 0.038(3) 0.010(3) 0.002(2) 0.007(3) -0.013(3)
C33 0.064(5) 0.046(4) 0.023(3) -0.006(3) 0.009(3) -0.038(3)
C34 0.102(6) 0.029(3) 0.019(3) -0.002(3) 0.012(4) -0.025(4)
C35 0.101(6) 0.016(3) 0.019(3) 0.006(2) 0.008(3) 0.002(3)
C36 0.052(4) 0.027(3) 0.023(3) 0.003(2) -0.001(3) 0.002(3)
F32 0.0394(19) 0.0469(18) 0.0303(17) 0.0058(15) 0.0077(15) -0.0101(15)
F33 0.091(3) 0.073(2) 0.037(2) -0.0059(18) 0.010(2) -0.058(2)
F34 0.162(4) 0.0331(19) 0.040(2) -0.0095(16) 0.017(2) -0.047(2)
F35 0.133(4) 0.0220(17) 0.047(2) 0.0030(15) 0.002(2) 0.0074(19)
F36 0.071(3) 0.0303(17) 0.0326(18) 0.0028(14) 0.0016(17) 0.0146(16)
C41 0.030(3) 0.024(3) 0.018(3) 0.007(2) 0.003(2) 0.004(2)
C42 0.038(3) 0.031(3) 0.019(3) 0.002(2) 0.003(3) 0.003(2)
C43 0.044(4) 0.038(3) 0.033(3) 0.007(3) 0.018(3) 0.013(3)
C44 0.034(4) 0.053(4) 0.037(3) 0.011(3) 0.015(3) 0.004(3)
C45 0.036(3) 0.043(3) 0.024(3) 0.010(3) -0.001(3) -0.008(3)
C46 0.041(3) 0.030(3) 0.018(3) 0.001(2) 0.008(3) 0.001(2)
F42 0.052(2) 0.0331(16) 0.0308(17) -0.0119(14) 0.0130(15) 0.0008(15)
F43 0.068(2) 0.064(2) 0.051(2) -0.0063(18) 0.036(2) 0.0150(18)
F44 0.044(2) 0.083(3) 0.062(2) 0.0102(19) 0.0323(19) -0.0007(18)
F45 0.051(2) 0.0500(19) 0.049(2) 0.0000(16) 0.0181(17) -0.0197(17)
F46 0.050(2) 0.0292(15) 0.0348(17) -0.0091(13) 0.0177(16) -0.0100(13)
B51 0.030(3) 0.026(3) 0.021(3) 0.002(2) 0.006(3) -0.002(3)
C51 0.029(3) 0.033(3) 0.018(3) 0.005(2) 0.002(2) 0.009(2)
C52 0.036(3) 0.030(3) 0.022(3) 0.004(2) 0.006(3) 0.008(2)
C53 0.047(4) 0.036(3) 0.022(3) 0.005(2) 0.017(3) 0.015(3)
C54 0.060(4) 0.032(3) 0.019(3) -0.004(2) 0.008(3) 0.010(3)
C55 0.052(4) 0.024(3) 0.027(3) 0.004(2) -0.001(3) 0.000(3)
C56 0.036(3) 0.033(3) 0.023(3) 0.002(2) 0.007(3) 0.008(2)
F52 0.0373(19) 0.0500(19) 0.0284(17) -0.0034(14) 0.0113(15) -0.0031(15)
F53 0.067(2) 0.061(2) 0.0278(17) 0.0004(15) 0.0199(17) 0.0190(17)
F54 0.088(3) 0.0393(18) 0.0318(19) -0.0134(15) 0.0094(18) 0.0121(18)
F55 0.065(2) 0.0379(18) 0.0354(19) -0.0097(15) -0.0042(17) -0.0118(17)
F56 0.0355(18) 0.0354(16) 0.0315(17) -0.0071(13) 0.0043(14) -0.0049(13)
C61 0.043(3) 0.032(3) 0.013(3) -0.001(2) 0.008(2) -0.010(2)
C62 0.042(4) 0.037(3) 0.015(3) 0.000(2) 0.006(2) -0.011(3)
C63 0.042(4) 0.074(4) 0.015(3) 0.001(3) 0.010(3) -0.009(3)
C64 0.041(4) 0.068(4) 0.028(3) -0.005(3) 0.013(3) -0.028(3)
C65 0.085(5) 0.043(4) 0.028(3) -0.009(3) 0.026(4) -0.037(4)
C66 0.057(4) 0.037(3) 0.024(3) -0.001(3) 0.015(3) -0.016(3)
F62 0.0378(19) 0.0480(19) 0.0299(17) 0.0063(14) 0.0068(15) 0.0002(15)
F63 0.033(2) 0.095(3) 0.0350(19) 0.0054(18) 0.0059(16) -0.0051(19)
F64 0.060(3) 0.104(3) 0.053(2) -0.017(2) 0.024(2) -0.046(2)
F65 0.089(3) 0.053(2) 0.053(2) -0.0049(17) 0.025(2) -0.041(2)
F66 0.072(2) 0.0266(16) 0.0351(18) 0.0000(14) 0.0086(17) -0.0095(16)
C71 0.044(4) 0.027(3) 0.016(3) -0.005(2) 0.010(3) -0.003(2)
C72 0.051(4) 0.025(3) 0.024(3) -0.003(2) 0.006(3) 0.001(3)
C73 0.076(5) 0.027(3) 0.016(3) -0.001(2) 0.001(3) 0.002(3)
C74 0.063(5) 0.027(3) 0.044(4) 0.005(3) -0.005(3) 0.019(3)
C75 0.046(4) 0.036(3) 0.054(4) -0.015(3) 0.006(3) 0.011(3)
C76 0.054(4) 0.026(3) 0.022(3) -0.005(2) 0.006(3) 0.005(3)
F72 0.065(2) 0.0416(18) 0.0272(17) 0.0024(14) 0.0197(17) -0.0062(16)
F73 0.120(3) 0.0369(18) 0.0275(18) 0.0120(15) 0.006(2) 0.0073(19)
F74 0.092(3) 0.056(2) 0.055(2) 0.0050(18) -0.017(2) 0.037(2)
F75 0.049(2) 0.068(2) 0.076(3) -0.009(2) 0.003(2) 0.0248(19)
F76 0.0375(19) 0.0414(17) 0.0395(18) -0.0036(15) 0.0122(15) 0.0039(14)

loop_
_atom_type_symbol
_atom_type_description
_atom_type_scat_dispersion_real
_atom_type_scat_dispersion_imag
_atom_type_scat_source
C C 0.0033 0.0016 'International Tables Vol C Tables 4.2.6.8 and 6.1.1.4'
H H 0 0 'International Tables Vol C Tables 4.2.6.8 and 6.1.1.4'
B B 0.0013 0.0007 'International Tables Vol C Tables 4.2.6.8 and 6.1.1.4'
N N 0.0061 0.0033 'International Tables Vol C Tables 4.2.6.8 and 6.1.1.4'
O O 0.0106 0.006 'International Tables Vol C Tables 4.2.6.8 and 6.1.1.4'
F F 0.0171 0.0103 'International Tables Vol C Tables 4.2.6.8 and 6.1.1.4'
Se Se -0.0929 2.2259 'International Tables Vol C Tables 4.2.6.8 and 6.1.1.4'

loop_
_geom_angle_atom_site_label_1
_geom_angle_atom_site_label_2
_geom_angle_atom_site_label_3
_geom_angle
N13 C12 C11A 111.6(5)
N13 C12 H12A 109.3
C11A C12 H12A 109.3
N13 C12 H12B 109.3
C11A C12 H12B 109.3
H12A C12 H12B 108
C14 N13 C12 115.1(5)
C14 N13 C15 109.2(4)
C12 N13 C15 110.1(4)
C14 N13 H13 107.4
C12 N13 H13 107.4
C15 N13 H13 107.4
N13 C14 H14A 109.5
N13 C14 H14B 109.5
H14A C14 H14B 109.5
N13 C14 H14C 109.5
H14A C14 H14C 109.5
H14B C14 H14C 109.5
N13 C15 H15A 109.5
N13 C15 H15B 109.5
H15A C15 H15B 109.5
N13 C15 H15C 109.5
H15A C15 H15C 109.5
H15B C15 H15C 109.5
C6A Se1 C1 99.9(2)
C2 C1 Se1 115.3(3)
C2 C1 H1A 108.5
Se1 C1 H1A 108.5
C2 C1 H1B 108.5
Se1 C1 H1B 108.5
H1A C1 H1B 107.5
O3 C2 C1 108.7(4)
O3 C2 C4 105.1(4)
C1 C2 C4 112.2(4)
O3 C2 C5 110.2(4)
C1 C2 C5 109.3(4)
C4 C2 C5 111.3(5)
C2 O3 H3 109.5
C2 C4 H4A 109.5
C2 C4 H4B 109.5
H4A C4 H4B 109.5
C2 C4 H4C 109.5
H4A C4 H4C 109.5
H4B C4 H4C 109.5
C2 C5 H5A 109.5
C2 C5 H5B 109.5
H5A C5 H5B 109.5
C2 C5 H5C 109.5
H5A C5 H5C 109.5
H5B C5 H5C 109.5
C7A C6A C11A 120.3(9)
C7A C6A Se1 118.6(9)
C11A C6A Se1 120.5(4)
C6A C7A C8A 120.8(13)
C6A C7A H7A 119.6
C8A C7A H7A 119.6
C9A C8A C7A 120.2(13)
C9A C8A H8A 119.9
C7A C8A H8A 119.9
C8A C9A C10A 119.7(12)
C8A C9A H9A 120.2
C10A C9A H9A 120.2
C9A C10A C11A 120.0(12)
C9A C10A H10A 120
C11A C10A H10A 120
C6A C11A C10A 118.0(8)
C6A C11A C12 121.8(5)
C10A C11A C12 117.8(8)
C8B C7B H7B 120.2
C9B C8B C7B 120.8(9)
C9B C8B H8B 119.6
C7B C8B H8B 119.6
C8B C9B C10B 119.7(9)
C8B C9B H9B 120.1
C10B C9B H9B 120.1
C9B C10B H10B 119
B21 N20 B51 132.9(4)
B21 N20 H20A 104
B51 N20 H20A 104
B21 N20 H20B 104
B51 N20 H20B 104
H20A N20 H20B 105.5
N20 B21 C21 111.8(4)
N20 B21 C31 109.7(4)
C21 B21 C31 113.7(4)
N20 B21 C41 107.2(4)
C21 B21 C41 101.4(4)
C31 B21 C41 112.6(4)
C26 C21 C22 111.2(4)
C26 C21 B21 129.1(4)
C22 C21 B21 119.5(4)
F22 C22 C23 115.7(4)
F22 C22 C21 118.9(4)
C23 C22 C21 125.4(4)
F23 C23 C24 119.7(5)
F23 C23 C22 121.4(5)
C24 C23 C22 118.9(5)
C23 C24 F24 120.1(5)
C23 C24 C25 119.7(5)
F24 C24 C25 120.2(5)
F25 C25 C26 120.6(5)
F25 C25 C24 120.0(5)
C26 C25 C24 119.3(5)
F26 C26 C25 114.9(4)
F26 C26 C21 119.7(4)
C25 C26 C21 125.4(5)
C36 C31 C32 113.1(5)
C36 C31 B21 121.4(5)
C32 C31 B21 125.5(5)
F32 C32 C31 121.1(4)
F32 C32 C33 115.2(5)
C31 C32 C33 123.7(6)
C34 C33 F33 118.9(5)
C34 C33 C32 121.3(6)
F33 C33 C32 119.8(6)
C33 C34 F34 122.3(6)
C33 C34 C35 118.1(5)
F34 C34 C35 119.6(6)
F35 C35 C34 120.5(5)
F35 C35 C36 119.9(6)
C34 C35 C36 119.5(5)
F36 C36 C31 119.9(4)
F36 C36 C35 115.9(5)
C31 C36 C35 124.2(6)
C46 C41 C42 113.1(4)
C46 C41 B21 121.3(4)
C42 C41 B21 125.5(4)
F42 C42 C43 115.6(4)
F42 C42 C41 121.9(4)
C43 C42 C41 122.5(5)
C44 C43 F43 120.4(5)
C44 C43 C42 120.3(5)
F43 C43 C42 119.2(5)
C43 C44 F44 120.5(5)
C43 C44 C45 119.6(5)
F44 C44 C45 119.9(5)
F45 C45 C46 121.3(5)
F45 C45 C44 120.2(5)
C46 C45 C44 118.5(5)
F46 C46 C45 115.3(4)
F46 C46 C41 118.7(4)
C45 C46 C41 126.0(5)
C71 B51 N20 113.0(4)
C71 B51 C61 114.6(4)
N20 B51 C61 108.0(4)
C71 B51 C51 102.2(4)
N20 B51 C51 107.0(4)
C61 B51 C51 111.7(4)
C56 C51 C52 112.5(4)
C56 C51 B51 119.2(4)
C52 C51 B51 127.9(4)
F52 C52 C53 116.2(4)
F52 C52 C51 120.8(4)
C53 C52 C51 122.9(5)
C54 C53 F53 120.4(5)
C54 C53 C52 121.3(5)
F53 C53 C52 118.3(5)
C53 C54 F54 121.0(5)
C53 C54 C55 119.0(5)
F54 C54 C55 119.9(5)
F55 C55 C54 121.1(5)
F55 C55 C56 120.7(5)
C54 C55 C56 118.2(5)
F56 C56 C51 119.2(4)
F56 C56 C55 114.8(5)
C51 C56 C55 126.0(5)
C62 C61 C66 112.4(5)
C62 C61 B51 120.9(4)
C66 C61 B51 126.7(5)
C61 C62 F62 120.0(5)
C61 C62 C63 125.9(5)
F62 C62 C63 114.1(5)
C64 C63 F63 119.8(6)
C64 C63 C62 119.2(6)
F63 C63 C62 121.0(5)
C65 C64 C63 118.6(6)
C65 C64 F64 120.3(6)
C63 C64 F64 121.0(6)
C64 C65 F65 121.0(6)
C64 C65 C66 120.3(5)
F65 C65 C66 118.5(6)
F66 C66 C61 120.7(5)
F66 C66 C65 115.7(5)
C61 C66 C65 123.5(6)
C76 C71 C72 112.3(5)
C76 C71 B51 128.4(4)
C72 C71 B51 118.6(4)
F72 C72 C73 117.3(5)
F72 C72 C71 118.2(5)
C73 C72 C71 124.5(5)
F73 C73 C74 119.6(5)
F73 C73 C72 119.5(6)
C74 C73 C72 120.9(5)
C73 C74 F74 122.1(6)
C73 C74 C75 119.0(5)
F74 C74 C75 118.8(6)
F75 C75 C74 120.8(5)
F75 C75 C76 120.8(5)
C74 C75 C76 118.4(5)
C71 C76 F76 121.9(4)
C71 C76 C75 124.7(5)
F76 C76 C75 113.4(5)

loop_
_geom_bond_atom_site_label_1
_geom_bond_atom_site_label_2
_geom_bond_distance
C12 N13 1.490(7)
C12 C11A 1.493(7)
C12 H12A 0.99
C12 H12B 0.99
N13 C14 1.477(6)
N13 C15 1.491(6)
N13 H13 0.93
C14 H14A 0.98
C14 H14B 0.98
C14 H14C 0.98
C15 H15A 0.98
C15 H15B 0.98
C15 H15C 0.98
Se1 C6A 1.913(5)
Se1 C1 1.957(5)
C1 C2 1.517(7)
C1 H1A 0.99
C1 H1B 0.99
C2 O3 1.458(6)
C2 C4 1.521(7)
C2 C5 1.523(7)
O3 H3 0.84
C4 H4A 0.98
C4 H4B 0.98
C4 H4C 0.98
C5 H5A 0.98
C5 H5B 0.98
C5 H5C 0.98
C6A C7A 1.393(14)
C6A C11A 1.419(8)
C7A C8A 1.406(15)
C7A H7A 0.95
C8A C9A 1.392(14)
C8A H8A 0.95
C9A C10A 1.408(14)
C9A H9A 0.95
C10A C11A 1.439(13)
C10A H10A 0.95
C7B C8B 1.389(12)
C7B H7B 0.95
C8B C9B 1.346(11)
C8B H8B 0.95
C9B C10B 1.414(11)
C9B H9B 0.95
C10B H10B 0.95
N20 B21 1.618(6)
N20 B51 1.638(6)
N20 H20A 0.92
N20 H20B 0.92
B21 C21 1.651(7)
B21 C31 1.651(7)
B21 C41 1.681(7)
C21 C26 1.397(6)
C21 C22 1.401(6)
C22 F22 1.368(5)
C22 C23 1.377(7)
C23 F23 1.352(5)
C23 C24 1.353(7)
C24 F24 1.365(6)
C24 C25 1.376(7)
C25 F25 1.347(5)
C25 C26 1.359(7)
C26 F26 1.357(5)
C31 C36 1.378(7)
C31 C32 1.379(7)
C32 F32 1.353(6)
C32 C33 1.382(7)
C33 C34 1.335(8)
C33 F33 1.351(6)
C34 F34 1.345(6)
C34 C35 1.373(8)
C35 F35 1.360(6)
C35 C36 1.390(7)
C36 F36 1.361(6)
C41 C46 1.372(6)
C41 C42 1.410(6)
C42 F42 1.346(5)
C42 C43 1.397(7)
C43 C44 1.343(7)
C43 F43 1.354(5)
C44 F44 1.350(5)
C44 C45 1.387(7)
C45 F45 1.337(6)
C45 C46 1.364(7)
C46 F46 1.356(5)
B51 C71 1.625(7)
B51 C61 1.649(7)
B51 C51 1.671(7)
C51 C56 1.378(7)
C51 C52 1.395(6)
C52 F52 1.348(5)
C52 C53 1.385(7)
C53 C54 1.343(7)
C53 F53 1.363(5)
C54 F54 1.348(5)
C54 C55 1.373(7)
C55 F55 1.342(6)
C55 C56 1.381(7)
C56 F56 1.366(5)
C61 C62 1.355(7)
C61 C66 1.388(6)
C62 F62 1.368(5)
C62 C63 1.383(7)
C63 C64 1.355(8)
C63 F63 1.362(6)
C64 C65 1.349(8)
C64 F64 1.355(6)
C65 F65 1.359(6)
C65 C66 1.393(8)
C66 F66 1.362(6)
C71 C76 1.373(7)
C71 C72 1.409(7)
C72 F72 1.338(6)
C72 C73 1.358(7)
C73 F73 1.350(6)
C73 C74 1.351(8)
C74 F74 1.352(6)
C74 C75 1.377(8)
C75 F75 1.340(6)
C75 C76 1.411(7)
C76 F76 1.378(5)

loop_
_geom_torsion_atom_site_label_1
_geom_torsion_atom_site_label_2
_geom_torsion_atom_site_label_3
_geom_torsion_atom_site_label_4
_geom_torsion
C11A C12 N13 C14 -74.8(6)
C11A C12 N13 C15 161.4(5)
C6A Se1 C1 C2 -95.1(4)
Se1 C1 C2 O3 56.5(5)
Se1 C1 C2 C4 -59.2(5)
Se1 C1 C2 C5 176.9(4)
C1 Se1 C6A C7A -52.9(16)
C1 Se1 C6A C11A 118.3(6)
C11A C6A C7A C8A -2(3)
Se1 C6A C7A C8A 168.9(19)
C6A C7A C8A C9A 3(4)
C7A C8A C9A C10A -8(3)
C8A C9A C10A C11A 12(3)
C7A C6A C11A C10A 6.7(19)
Se1 C6A C11A C10A -164.4(11)
C7A C6A C11A C12 168.6(17)
Se1 C6A C11A C12 -2.5(9)
C9A C10A C11A C6A -12(2)
C9A C10A C11A C12 -174.2(14)
N13 C12 C11A C6A -78.6(8)
N13 C12 C11A C10A 83.3(12)
C7B C8B C9B C10B -1(2)
B51 N20 B21 C21 -114.6(5)
B51 N20 B21 C31 12.4(7)
B51 N20 B21 C41 135.0(5)
N20 B21 C21 C26 -8.5(7)
C31 B21 C21 C26 -133.3(5)
C41 B21 C21 C26 105.5(5)
N20 B21 C21 C22 176.4(4)
C31 B21 C21 C22 51.5(6)
C41 B21 C21 C22 -69.7(5)
C26 C21 C22 F22 -179.5(4)
B21 C21 C22 F22 -3.6(6)
C26 C21 C22 C23 0.2(7)
B21 C21 C22 C23 176.1(5)
F22 C22 C23 F23 -1.8(7)
C21 C22 C23 F23 178.5(4)
F22 C22 C23 C24 179.9(4)
C21 C22 C23 C24 0.2(8)
F23 C23 C24 F24 1.3(7)
C22 C23 C24 F24 179.7(5)
F23 C23 C24 C25 -178.7(5)
C22 C23 C24 C25 -0.4(8)
C23 C24 C25 F25 -179.8(5)
F24 C24 C25 F25 0.2(8)
C23 C24 C25 C26 0.2(8)
F24 C24 C25 C26 -179.9(4)
F25 C25 C26 F26 1.8(7)
C24 C25 C26 F26 -178.1(4)
F25 C25 C26 C21 -179.8(4)
C24 C25 C26 C21 0.2(8)
C22 C21 C26 F26 177.9(4)
B21 C21 C26 F26 2.4(7)
C22 C21 C26 C25 -0.4(7)
B21 C21 C26 C25 -175.9(5)
N20 B21 C31 C36 70.2(6)
C21 B21 C31 C36 -163.8(4)
C41 B21 C31 C36 -49.1(6)
N20 B21 C31 C32 -107.7(5)
C21 B21 C31 C32 18.3(6)
C41 B21 C31 C32 133.0(5)
C36 C31 C32 F32 -178.1(4)
B21 C31 C32 F32 -0.1(7)
C36 C31 C32 C33 1.0(7)
B21 C31 C32 C33 179.1(4)
F32 C32 C33 C34 177.2(5)
C31 C32 C33 C34 -2.0(8)
F32 C32 C33 F33 -0.2(7)
C31 C32 C33 F33 -179.4(4)
F33 C33 C34 F34 -0.4(8)
C32 C33 C34 F34 -177.9(4)
F33 C33 C34 C35 -179.8(4)
C32 C33 C34 C35 2.7(8)
C33 C34 C35 F35 178.8(5)
F34 C34 C35 F35 -0.7(8)
C33 C34 C35 C36 -2.7(8)
F34 C34 C35 C36 177.9(4)
C32 C31 C36 F36 -179.8(4)
B21 C31 C36 F36 2.0(7)
C32 C31 C36 C35 -1.1(7)
B21 C31 C36 C35 -179.2(4)
F35 C35 C36 F36 -0.7(7)
C34 C35 C36 F36 -179.2(4)
F35 C35 C36 C31 -179.5(4)
C34 C35 C36 C31 2.0(8)
N20 B21 C41 C46 44.8(6)
C21 B21 C41 C46 -72.6(5)
C31 B21 C41 C46 165.5(4)
N20 B21 C41 C42 -140.5(4)
C21 B21 C41 C42 102.2(5)
C31 B21 C41 C42 -19.8(7)
C46 C41 C42 F42 177.8(4)
B21 C41 C42 F42 2.7(7)
C46 C41 C42 C43 -1.6(7)
B21 C41 C42 C43 -176.7(4)
F42 C42 C43 C44 -179.9(5)
C41 C42 C43 C44 -0.4(8)
F42 C42 C43 F43 -1.0(7)
C41 C42 C43 F43 178.5(4)
F43 C43 C44 F44 2.5(8)
C42 C43 C44 F44 -178.6(4)
F43 C43 C44 C45 -176.9(5)
C42 C43 C44 C45 2.0(8)
C43 C44 C45 F45 179.9(5)
F44 C44 C45 F45 0.5(8)
C43 C44 C45 C46 -1.5(8)
F44 C44 C45 C46 179.1(5)
F45 C45 C46 F46 -2.5(7)
C44 C45 C46 F46 178.9(4)
F45 C45 C46 C41 177.9(4)
C44 C45 C46 C41 -0.8(8)
C42 C41 C46 F46 -177.4(4)
B21 C41 C46 F46 -2.1(7)
C42 C41 C46 C45 2.2(7)
B21 C41 C46 C45 177.6(5)
B21 N20 B51 C71 -96.6(6)
B21 N20 B51 C61 31.2(6)
B21 N20 B51 C51 151.6(4)
C71 B51 C51 C56 -63.5(5)
N20 B51 C51 C56 55.4(6)
C61 B51 C51 C56 173.4(4)
C71 B51 C51 C52 109.1(5)
N20 B51 C51 C52 -131.9(5)
C61 B51 C51 C52 -13.9(7)
C56 C51 C52 F52 177.3(4)
B51 C51 C52 F52 4.3(7)
C56 C51 C52 C53 -0.5(7)
B51 C51 C52 C53 -173.5(4)
F52 C52 C53 C54 -176.7(4)
C51 C52 C53 C54 1.2(8)
F52 C52 C53 F53 2.3(6)
C51 C52 C53 F53 -179.8(4)
F53 C53 C54 F54 -1.3(7)
C52 C53 C54 F54 177.6(4)
F53 C53 C54 C55 -178.7(4)
C52 C53 C54 C55 0.2(8)
C53 C54 C55 F55 178.2(4)
F54 C54 C55 F55 0.8(7)
C53 C54 C55 C56 -2.3(8)
F54 C54 C55 C56 -179.7(4)
C52 C51 C56 F56 -179.4(4)
B51 C51 C56 F56 -5.7(7)
C52 C51 C56 C55 -1.8(7)
B51 C51 C56 C55 172.0(5)
F55 C55 C56 F56 0.5(7)
C54 C55 C56 F56 -179.1(4)
F55 C55 C56 C51 -177.2(5)
C54 C55 C56 C51 3.2(8)
C71 B51 C61 C62 -171.2(4)
N20 B51 C61 C62 62.0(5)
C51 B51 C61 C62 -55.5(6)
C71 B51 C61 C66 9.4(7)
N20 B51 C61 C66 -117.4(5)
C51 B51 C61 C66 125.1(5)
C66 C61 C62 F62 179.4(4)
B51 C61 C62 F62 -0.1(6)
C66 C61 C62 C63 -0.8(7)
B51 C61 C62 C63 179.7(4)
C61 C62 C63 C64 -1.0(8)
F62 C62 C63 C64 178.8(4)
C61 C62 C63 F63 -180.0(4)
F62 C62 C63 F63 -0.2(6)
F63 C63 C64 C65 -179.3(4)
C62 C63 C64 C65 1.7(8)
F63 C63 C64 F64 -3.3(7)
C62 C63 C64 F64 177.7(4)
C63 C64 C65 F65 176.2(4)
F64 C64 C65 F65 0.1(8)
C63 C64 C65 C66 -0.6(8)
F64 C64 C65 C66 -176.6(4)
C62 C61 C66 F66 -176.1(4)
B51 C61 C66 F66 3.4(7)
C62 C61 C66 C65 2.0(7)
B51 C61 C66 C65 -178.5(4)
C64 C65 C66 F66 176.7(4)
F65 C65 C66 F66 -0.1(7)
C64 C65 C66 C61 -1.4(8)
F65 C65 C66 C61 -178.2(4)
N20 B51 C71 C76 -8.8(7)
C61 B51 C71 C76 -133.1(5)
C51 B51 C71 C76 105.8(5)
N20 B51 C71 C72 -179.1(4)
C61 B51 C71 C72 56.7(6)
C51 B51 C71 C72 -64.4(5)
C76 C71 C72 F72 -176.9(4)
B51 C71 C72 F72 -5.2(7)
C76 C71 C72 C73 3.6(7)
B51 C71 C72 C73 175.4(5)
F72 C72 C73 F73 -2.0(7)
C71 C72 C73 F73 177.5(4)
F72 C72 C73 C74 -179.0(5)
C71 C72 C73 C74 0.4(8)
F73 C73 C74 F74 1.1(8)
C72 C73 C74 F74 178.1(5)
F73 C73 C74 C75 179.0(5)
C72 C73 C74 C75 -4.0(8)
C73 C74 C75 F75 -178.2(5)
F74 C74 C75 F75 -0.3(8)
C73 C74 C75 C76 3.2(8)
F74 C74 C75 C76 -178.9(5)
C72 C71 C76 F76 174.5(4)
B51 C71 C76 F76 3.8(8)
C72 C71 C76 C75 -4.5(7)
B51 C71 C76 C75 -175.2(5)
F75 C75 C76 C71 -177.3(5)
C74 C75 C76 C71 1.3(8)
F75 C75 C76 F76 3.6(7)
C74 C75 C76 F76 -177.8(4)

loop_
_platon_squeeze_void_nr
_platon_squeeze_void_average_x
_platon_squeeze_void_average_y
_platon_squeeze_void_average_z
_platon_squeeze_void_volume
_platon_squeeze_void_count_electrons
_platon_squeeze_void_content
1 0.770 0.163 0.690 136 33 ' '
2 0.770 0.337 0.190 136 33 ' '
3 0.230 0.663 0.810 136 32 ' '
4 0.230 0.837 0.310 136 32 ' '
